data_4035078
loop_
_publ_author_name
'Da Silva Pinto, Solange'
'Davies, Stephen G.'
'Fletcher, Ai M.'
'Roberts, Paul M.'
'Thomson, James E.'

_publ_section_title
;
 Diastereoselective Ammonium-Directed Epoxidation in the Asymmetric
 Syntheses of Dihydroconduramines (+)-C-2, (-)-C-2, (+)-D-2, (+)-E-2,
 (+)-F-2, and (-)-F-2.
;
_journal_issue 17
_journal_name_full 'The Journal of organic chemistry'
_journal_page_first 9939
_journal_page_last 9957
_journal_paper_doi 10.1021/acs.joc.8b01359
_journal_volume 83
_journal_year 2018
_chemical_absolute_configuration ad
_chemical_formula_moiety 'C21 H25 N1 O2'
_chemical_formula_sum 'C21 H25 N O2'
_chemical_formula_weight 323.43
_space_group_IT_number 19
_space_group_name_Hall 'P 2ac 2ab'
_space_group_name_H-M_alt 'P 21 21 21'
_symmetry_cell_setting orthorhombic
_symmetry_space_group_name_Hall 'P 2ac 2ab'
_symmetry_space_group_name_H-M 'P 21 21 21'
_atom_sites_solution_hydrogens difmap
_atom_sites_solution_primary direct
_cell_angle_alpha 90
_cell_angle_beta 90
_cell_angle_gamma 90
_cell_formula_units_Z 4
_cell_length_a 7.5945(5)
_cell_length_b 14.1084(8)
_cell_length_c 16.4675(7)
_cell_measurement_reflns_used 4338
_cell_measurement_temperature 150
_cell_measurement_theta_max 74.5020
_cell_measurement_theta_min 4.1020
_cell_volume 1764.43(17)
_computing_cell_refinement 'CrysAlis, (Oxford Diffraction, 2002)'
_computing_data_collection 'SuperNova, (Oxford Diffraction, 2010)'
_computing_data_reduction 'CrysAlis, (Oxford Diffraction, 2002)'
_computing_molecular_graphics 'CAMERON (Watkin et al., 1996)'
_computing_publication_material 'CRYSTALS (Betteridge et al., 2003)'
_computing_structure_refinement 'CRYSTALS (Betteridge et al., 2003)'
_computing_structure_solution 'SIR92 (Altomare et al., 1994)'
_diffrn_ambient_temperature 150
_diffrn_measured_fraction_theta_full 0.997
_diffrn_measured_fraction_theta_max 0.988
_diffrn_measurement_device Area
_diffrn_measurement_device_type 'Oxford Diffraction SuperNova'
_diffrn_measurement_method \w/2\q
_diffrn_radiation_monochromator graphite
_diffrn_radiation_type 'Cu K\a'
_diffrn_radiation_wavelength 1.54184
_diffrn_reflns_av_R_equivalents 0.031
_diffrn_reflns_limit_h_max 9
_diffrn_reflns_limit_h_min -9
_diffrn_reflns_limit_k_max 17
_diffrn_reflns_limit_k_min -17
_diffrn_reflns_limit_l_max 20
_diffrn_reflns_limit_l_min -7
_diffrn_reflns_number 12782
_diffrn_reflns_theta_full 75.013
_diffrn_reflns_theta_max 76.544
_diffrn_reflns_theta_min 4.126
_diffrn_standards_number 0
_exptl_absorpt_coefficient_mu 0.609
_exptl_absorpt_correction_type none
_exptl_crystal_colour colourless
_exptl_crystal_density_diffrn 1.217
_exptl_crystal_density_method 'not measured'
_exptl_crystal_description prism
_exptl_crystal_F_000 696
_exptl_crystal_size_max 0.270
_exptl_crystal_size_mid 0.200
_exptl_crystal_size_min 0.180
_refine_diff_density_max 0.97
_refine_diff_density_min -0.32
_refine_ls_abs_structure_details 'Flack (1983), 1545 Friedel-pairs'
_refine_ls_abs_structure_Flack 0.0(6)
_refine_ls_extinction_method None
_refine_ls_goodness_of_fit_ref 1.0006
_refine_ls_hydrogen_treatment constr
_refine_ls_matrix_type full
_refine_ls_number_parameters 218
_refine_ls_number_reflns 3096
_refine_ls_number_restraints 0
_refine_ls_R_factor_all 0.0762
_refine_ls_R_factor_gt 0.0718
_refine_ls_shift/su_max 0.0017025
_refine_ls_shift/su_mean 0.0002547
_refine_ls_structure_factor_coef Fsqd
_refine_ls_weighting_details
;
 Method= Modified Sheldrick 
 w=1/[\s^2^(F^2^) + ( 0.12P)^2^ + 1.80P] 
 ,where P=(max(Fo^2^,0) + 2Fc^2^)/3 
;
_refine_ls_weighting_scheme calc
_refine_ls_wR_factor_all 0.2015
_refine_ls_wR_factor_gt 0.1959
_refine_ls_wR_factor_ref 0.2015
_reflns_limit_h_max 9
_reflns_limit_h_min -9
_reflns_limit_k_max 17
_reflns_limit_k_min 0
_reflns_limit_l_max 20
_reflns_limit_l_min 0
_reflns_number_gt 2843
_reflns_number_total 3658
_reflns_threshold_expression I>2.0\s(I)
_oxford_diffrn_Wilson_B_factor 3.83
_oxford_diffrn_Wilson_scale 0.01
_oxford_refine_ls_r_factor_ref 0.0762
_oxford_refine_ls_scale 8.5(6)
_oxford_reflns_number_all 3096
_oxford_reflns_threshold_expression_ref I>-3.0\s(I)
_cod_data_source_file jo8b01359_si_002.cif
_cod_data_source_block 26
_cod_original_cell_volume 1764.44(17)
_cod_original_formula_sum 'C21 H25 N1 O2'
_cod_database_code 4035078

loop_
_symmetry_equiv_pos_as_xyz
x,y,z
x+1/2,-y+1/2,-z
-x,y+1/2,-z+1/2
-x+1/2,-y,z+1/2

loop_
_atom_site_label
_atom_site_type_symbol
_atom_site_fract_x
_atom_site_fract_y
_atom_site_fract_z
_atom_site_U_iso_or_equiv
_atom_site_occupancy
_atom_site_adp_type
_atom_site_refinement_flags_posn
O1 O -0.0810(3) 0.5742(2) 0.51427(18) 0.0554 1.0000 Uani .
C2 C 0.0782(6) 0.5245(2) 0.4887(2) 0.0474 1.0000 Uani .
C3 C 0.2515(5) 0.5565(2) 0.53122(19) 0.0423 1.0000 Uani .
N4 N 0.2381(4) 0.54504(19) 0.62013(15) 0.0375 1.0000 Uani .
C5 C 0.4030(4) 0.5208(2) 0.66234(19) 0.0349 1.0000 Uani .
C6 C 0.4734(4) 0.4263(2) 0.63263(19) 0.0332 1.0000 Uani .
C7 C 0.6459(4) 0.4165(2) 0.6041(2) 0.0353 1.0000 Uani .
C8 C 0.7108(5) 0.3291(3) 0.5793(2) 0.0457 1.0000 Uani .
C9 C 0.6050(6) 0.2500(3) 0.5830(2) 0.0508 1.0000 Uani .
C10 C 0.4358(6) 0.2573(3) 0.6107(3) 0.0521 1.0000 Uani .
C11 C 0.3697(5) 0.3453(3) 0.6355(2) 0.0430 1.0000 Uani .
C12 C 0.5456(7) 0.5979(3) 0.6693(4) 0.0708 1.0000 Uani .
C13 C 0.1381(6) 0.6190(3) 0.6625(2) 0.0485 1.0000 Uani .
C14 C 0.0565(4) 0.5826(3) 0.7400(2) 0.0461 1.0000 Uani .
C15 C -0.0145(5) 0.4923(4) 0.7449(2) 0.0543 1.0000 Uani .
C16 C -0.0943(6) 0.4627(5) 0.8151(3) 0.0750 1.0000 Uani .
C17 C -0.1022(6) 0.5261(6) 0.8831(2) 0.0807 1.0000 Uani .
C18 C -0.0310(6) 0.6124(5) 0.8786(3) 0.0791 1.0000 Uani .
C19 C 0.0448(6) 0.6420(4) 0.8075(3) 0.0630 1.0000 Uani .
C20 C 0.3136(6) 0.6512(3) 0.5009(2) 0.0510 1.0000 Uani .
O21 O 0.1853(6) 0.72642(18) 0.49591(17) 0.0695 1.0000 Uani .
C22 C 0.2579(6) 0.6869(3) 0.4213(2) 0.0527 1.0000 Uani .
C23 C 0.1307(6) 0.6331(3) 0.3697(2) 0.0507 1.0000 Uani .
C24 C 0.0988(6) 0.5304(3) 0.3976(2) 0.0527 1.0000 Uani .
H21 H 0.0524 0.4551 0.5068 0.0492 1.0000 Uiso R
H31 H 0.3403 0.5098 0.5148 0.0498 1.0000 Uiso R
H51 H 0.3669 0.5093 0.7185 0.0408 1.0000 Uiso R
H71 H 0.7236 0.4679 0.6006 0.0429 1.0000 Uiso R
H81 H 0.8247 0.3245 0.5604 0.0548 1.0000 Uiso R
H91 H 0.6517 0.1925 0.5665 0.0587 1.0000 Uiso R
H101 H 0.3662 0.2041 0.6149 0.0626 1.0000 Uiso R
H111 H 0.2553 0.3496 0.6557 0.0527 1.0000 Uiso R
H121 H 0.6324 0.5771 0.7124 0.1084 1.0000 Uiso R
H123 H 0.4876 0.6583 0.6881 0.1085 1.0000 Uiso R
H122 H 0.6051 0.6058 0.6151 0.1082 1.0000 Uiso R
H131 H 0.2122 0.6812 0.6785 0.0563 1.0000 Uiso R
H132 H 0.0440 0.6375 0.6281 0.0574 1.0000 Uiso R
H151 H -0.0060 0.4518 0.7007 0.0645 1.0000 Uiso R
H161 H -0.1417 0.4022 0.8165 0.0928 1.0000 Uiso R
H171 H -0.1551 0.5081 0.9322 0.0974 1.0000 Uiso R
H181 H -0.0364 0.6531 0.9246 0.0973 1.0000 Uiso R
H191 H 0.0912 0.7022 0.8040 0.0755 1.0000 Uiso R
H201 H 0.4283 0.6710 0.5193 0.0608 1.0000 Uiso R
H221 H 0.3374 0.7312 0.3935 0.0619 1.0000 Uiso R
H231 H 0.0213 0.6659 0.3685 0.0594 1.0000 Uiso R
H232 H 0.1790 0.6311 0.3162 0.0597 1.0000 Uiso R
H242 H 0.2028 0.4890 0.3814 0.0639 1.0000 Uiso R
H241 H -0.0144 0.5087 0.3727 0.0650 1.0000 Uiso R
H11 H -0.0548 0.6318 0.4906 0.0883 1.0000 Uiso R

loop_
_atom_site_aniso_label
_atom_site_aniso_U_11
_atom_site_aniso_U_22
_atom_site_aniso_U_33
_atom_site_aniso_U_23
_atom_site_aniso_U_13
_atom_site_aniso_U_12
O1 0.0475(15) 0.0600(17) 0.0586(16) -0.0021(13) 0.0132(13) 0.0008(13)
C2 0.066(2) 0.0319(17) 0.0441(19) 0.0041(15) -0.0088(18) -0.0053(17)
C3 0.063(2) 0.0338(17) 0.0302(17) 0.0021(12) -0.0044(16) -0.0003(16)
N4 0.0457(16) 0.0389(14) 0.0278(13) 0.0016(11) -0.0005(11) 0.0074(13)
C5 0.0370(17) 0.0373(17) 0.0303(15) -0.0016(13) 0.0007(13) 0.0023(14)
C6 0.0369(16) 0.0343(16) 0.0283(14) 0.0002(12) -0.0023(12) 0.0005(13)
C7 0.0323(16) 0.0352(16) 0.0384(16) 0.0025(13) 0.0017(13) -0.0018(14)
C8 0.0405(19) 0.051(2) 0.046(2) 0.0015(16) 0.0025(15) 0.0087(16)
C9 0.063(2) 0.0346(18) 0.055(2) -0.0064(16) -0.009(2) 0.0112(18)
C10 0.061(3) 0.0343(18) 0.061(2) 0.0022(17) -0.013(2) -0.0118(18)
C11 0.0384(18) 0.0443(19) 0.0464(19) 0.0004(15) 0.0012(15) -0.0033(16)
C12 0.075(3) 0.044(2) 0.093(4) -0.017(2) -0.015(3) 0.005(2)
C13 0.055(2) 0.048(2) 0.0427(19) -0.0038(16) -0.0013(17) 0.0180(18)
C14 0.0288(16) 0.071(3) 0.0389(19) -0.0045(17) -0.0029(14) 0.0166(18)
C15 0.0307(17) 0.091(3) 0.0410(19) -0.0035(19) -0.0001(15) 0.0010(19)
C16 0.036(2) 0.127(5) 0.063(3) 0.012(3) 0.0014(19) -0.012(3)
C17 0.0277(19) 0.179(6) 0.035(2) -0.002(3) 0.0044(16) 0.015(3)
C18 0.038(2) 0.145(6) 0.054(3) -0.028(3) -0.001(2) 0.013(3)
C19 0.044(2) 0.095(4) 0.050(2) -0.022(2) -0.0103(18) 0.024(2)
C20 0.070(3) 0.045(2) 0.0384(19) -0.0009(15) -0.0024(18) -0.0127(19)
O21 0.127(3) 0.0326(14) 0.0484(16) 0.0043(11) 0.0169(18) 0.0089(16)
C22 0.076(3) 0.0405(19) 0.042(2) 0.0075(15) 0.013(2) -0.0043(19)
C23 0.054(2) 0.061(2) 0.0369(18) 0.0107(16) 0.0001(16) 0.0082(19)
C24 0.058(2) 0.056(2) 0.045(2) -0.0046(18) 0.0006(18) -0.003(2)

loop_
_atom_type_symbol
_atom_type_scat_dispersion_real
_atom_type_scat_dispersion_imag
_atom_type_scat_Cromer_Mann_a1
_atom_type_scat_Cromer_Mann_b1
_atom_type_scat_Cromer_Mann_a2
_atom_type_scat_Cromer_Mann_b2
_atom_type_scat_Cromer_Mann_a3
_atom_type_scat_Cromer_Mann_b3
_atom_type_scat_Cromer_Mann_a4
_atom_type_scat_Cromer_Mann_b4
_atom_type_scat_Cromer_Mann_c
_atom_type_scat_source
C 0.0181 0.0091 2.3100 20.8439 1.0200 10.2075 1.5886 0.5687 0.8650 51.6512 0.2156 'International Tables Vol C 4.2.6.8 and 6.1.1.4'
H 0.0000 0.0000 0.4930 10.5109 0.3229 26.1257 0.1402 3.1424 0.0408 57.7998 0.0030 'International Tables Vol C 4.2.6.8 and 6.1.1.4'
N 0.0311 0.0180 12.2126 0.0057 3.1322 9.8933 2.0125 28.9975 1.1663 0.5826 -11.5290 'International Tables Vol C 4.2.6.8 and 6.1.1.4'
O 0.0492 0.0322 3.0485 13.2771 2.2868 5.7011 1.5463 0.3239 0.8670 32.9089 0.2508 'International Tables Vol C 4.2.6.8 and 6.1.1.4'

loop_
_geom_angle_atom_site_label_1
_geom_angle_atom_site_label_2
_geom_angle_atom_site_label_3
_geom_angle
_geom_angle_publ_flag
C2 O1 H11 97.1 no
O1 C2 C3 115.5(3) yes
O1 C2 C24 110.2(3) yes
C3 C2 C24 110.0(3) yes
O1 C2 H21 102.3 no
C3 C2 H21 107.6 no
C24 C2 H21 110.9 no
C2 C3 N4 110.9(3) yes
C2 C3 C20 111.9(3) yes
N4 C3 C20 116.7(3) yes
C2 C3 H31 105.2 no
N4 C3 H31 104.3 no
C20 C3 H31 106.9 no
C3 N4 C5 115.8(3) yes
C3 N4 C13 115.4(3) yes
C5 N4 C13 112.4(3) yes
N4 C5 C6 110.6(3) yes
N4 C5 C12 118.0(3) yes
C6 C5 C12 113.4(3) yes
N4 C5 H51 104.3 no
C6 C5 H51 105.0 no
C12 C5 H51 104.1 no
C5 C6 C7 121.7(3) yes
C5 C6 C11 120.8(3) yes
C7 C6 C11 117.5(3) yes
C6 C7 C8 121.2(3) yes
C6 C7 H71 122.3 no
C8 C7 H71 116.5 no
C7 C8 C9 120.0(3) yes
C7 C8 H81 119.7 no
C9 C8 H81 120.3 no
C8 C9 C10 120.1(3) yes
C8 C9 H91 118.3 no
C10 C9 H91 121.6 no
C9 C10 C11 120.1(4) yes
C9 C10 H101 120.2 no
C11 C10 H101 119.7 no
C10 C11 C6 121.1(3) yes
C10 C11 H111 119.8 no
C6 C11 H111 119.1 no
C5 C12 H121 107.8 no
C5 C12 H123 108.3 no
H121 C12 H123 108.4 no
C5 C12 H122 109.1 no
H121 C12 H122 111.2 no
H123 C12 H122 112.0 no
N4 C13 C14 111.8(3) yes
N4 C13 H131 115.2 no
C14 C13 H131 106.6 no
N4 C13 H132 107.6 no
C14 C13 H132 106.8 no
H131 C13 H132 108.5 no
C13 C14 C15 121.5(3) yes
C13 C14 C19 119.7(4) yes
C15 C14 C19 118.8(4) yes
C14 C15 C16 120.1(5) yes
C14 C15 H151 119.6 no
C16 C15 H151 120.3 no
C15 C16 C17 119.2(6) yes
C15 C16 H161 118.3 no
C17 C16 H161 122.5 no
C16 C17 C18 120.5(4) yes
C16 C17 H171 121.5 no
C18 C17 H171 118.0 no
C17 C18 C19 119.7(5) yes
C17 C18 H181 119.2 no
C19 C18 H181 121.1 no
C14 C19 C18 121.7(5) yes
C14 C19 H191 118.7 no
C18 C19 H191 119.6 no
C3 C20 O21 117.4(4) yes
C3 C20 C22 120.8(3) yes
O21 C20 C22 60.1(2) yes
C3 C20 H201 115.9 no
O21 C20 H201 114.6 no
C22 C20 H201 116.3 no
C20 O21 C22 60.7(2) yes
C20 C22 O21 59.2(3) yes
C20 C22 C23 121.4(3) yes
O21 C22 C23 115.4(4) yes
C20 C22 H221 117.3 no
O21 C22 H221 112.5 no
C23 C22 H221 117.1 no
C22 C23 C24 114.2(3) yes
C22 C23 H231 109.2 no
C24 C23 H231 109.0 no
C22 C23 H232 106.9 no
C24 C23 H232 108.0 no
H231 C23 H232 109.4 no
C23 C24 C2 111.4(3) yes
C23 C24 H242 109.9 no
C2 C24 H242 107.9 no
C23 C24 H241 107.5 no
C2 C24 H241 107.5 no
H242 C24 H241 112.6 no

loop_
_geom_bond_atom_site_label_1
_geom_bond_atom_site_label_2
_geom_bond_distance
_geom_bond_publ_flag
O1 C2 1.460(5) yes
O1 H11 0.922 no
C2 C3 1.558(5) yes
C2 C24 1.511(5) yes
C2 H21 1.041 no
C3 N4 1.477(4) yes
C3 C20 1.503(5) yes
C3 H31 0.981 no
N4 C5 1.472(4) yes
N4 C13 1.468(4) yes
C5 C6 1.518(4) yes
C5 C12 1.540(6) yes
C5 H51 0.977 no
C6 C7 1.398(5) yes
C6 C11 1.388(5) yes
C7 C8 1.389(5) yes
C7 H71 0.937 no
C8 C9 1.377(6) yes
C8 H81 0.922 no
C9 C10 1.367(6) yes
C9 H91 0.926 no
C10 C11 1.400(5) yes
C10 H101 0.921 no
C11 H111 0.932 no
C12 H121 1.012 no
C12 H123 1.008 no
C12 H122 1.007 no
C13 C14 1.509(6) yes
C13 H131 1.075 no
C13 H132 0.949 no
C14 C15 1.386(6) yes
C14 C19 1.394(6) yes
C15 C16 1.370(6) yes
C15 H151 0.928 no
C16 C17 1.435(8) yes
C16 H161 0.927 no
C17 C18 1.335(9) yes
C17 H171 0.937 no
C18 C19 1.370(7) yes
C18 H181 0.951 no
C19 H191 0.922 no
C20 O21 1.443(5) yes
C20 C22 1.465(5) yes
C20 H201 0.964 no
O21 C22 1.457(5) yes
C22 C23 1.495(6) yes
C22 H221 0.981 no
C23 C24 1.539(6) yes
C23 H231 0.952 no
C23 H232 0.953 no
C24 H242 1.019 no
C24 H241 1.000 no

loop_
_geom_hbond_atom_site_label_D
_geom_hbond_atom_site_label_H
_geom_hbond_atom_site_label_A
_geom_hbond_site_symmetry_A
_geom_hbond_angle_DHA
_geom_hbond_distance_DH
_geom_hbond_distance_HA
_geom_hbond_distance_DA
_geom_hbond_publ_flag
C7 H71 O1 1_655 149.14(10) 0.937 2.544 3.383(6) yes
C13 H132 O1 . 134.11(12) 0.949 2.282 3.021(6) yes
C20 H201 O21 2_566 149.46(11) 0.964 2.442 3.309(6) yes
O1 H11 O21 . 132.62(11) 0.922 2.261 2.965(6) yes
